data_8104234
loop_
_publ_author_name
'Chattopadhyay, T.K.'
'May, W.'
'von Schnering, H.G.'
'Pawley, G.S.'

_publ_section_title
;
 X-ray and neutron diffraction study of the crystal structure of alpha-P4
 S3
;
_journal_name_full 'Zeitschrift fuer Kristallographie (149,1979-)'
_journal_page_first 47
_journal_page_last 64
_journal_volume 165
_journal_year 1983
_chemical_formula_sum 'P4 S3'
_space_group_IT_number 62
_symmetry_space_group_name_Hall '-P 2ac 2n'
_symmetry_space_group_name_H-M 'P n m a'
_cell_angle_alpha 90
_cell_angle_beta 90
_cell_angle_gamma 90
_cell_formula_units_Z 8
_cell_length_a 10.456
_cell_length_b 9.548
_cell_length_c 13.625
_cell_volume 1360.237
_citation_journal_id_ASTM ZEKRDZ
_cod_data_source_file Chattopadhyay_ZEKRDZ_1983_1270.cif
_cod_data_source_block P4S3
_cod_database_code 8104234

loop_
_symmetry_equiv_pos_as_xyz
x,y,z
-x+1/2,-y,z+1/2
x+1/2,-y+1/2,-z+1/2
-x,y+1/2,-z
-x,-y,-z
x-1/2,y,-z-1/2
-x-1/2,y-1/2,z-1/2
x,-y-1/2,z

loop_
_atom_site_label
_atom_site_type_symbol
_atom_site_fract_x
_atom_site_fract_y
_atom_site_fract_z
_atom_site_occupancy
_atom_site_U_iso_or_equiv
P1 P 0.58 0.25 0.2578 1 0.0
S4 S 0.9347 0.0818 0.627 1 0.0
S2 S 0.1683 0.25 0.5306 1 0.0
P2 P 0.52 0.25 0.4943 1 0.0
P3 P 0.2142 0.25 0.6795 1 0.0
S3 S 0.6479 0.083 0.4716 1 0.0
P5 P 0.7335 0.1327 0.3376 1 0.0
S1 S 0.4274 0.25 0.397 1 0.0
P4 P 0.9667 0.25 0.5304 1 0.0
P6 P 0.0507 0.133 0.7473 1 0.0
